data_7047932
loop_
_publ_author_name
'Tomaszewski, Patryk'
'Wiszniewski, Marcin'
'Serwatowski, Janusz'
'Wo\'zniak, Krzysztof'
'Durka, Krzysztof'
'Luli\'nski, Sergiusz'

_publ_section_title
;
 Synthesis of tetraarylborates via tetralithio intermediates and the
 effect of polar functional groups and cations on their crystal
 structures.
;
_journal_issue 46
_journal_name_full 'Dalton transactions (Cambridge, England : 2003)'
_journal_page_first 16627
_journal_page_last 16637
_journal_paper_doi 10.1039/c8dt04068k
_journal_volume 47
_journal_year 2018
_chemical_formula_moiety 'C28 H20 B O8, Li, (C6 H12 O2) 0.5(C6 H10 O)'
_chemical_formula_sum 'C37 H37 B Li O10.5'
_chemical_formula_weight 667.41
_chemical_melting_point 'decomposition > 190 C'
_chemical_name_systematic
;
Lithium tetrakis(3-carboxyphenyl)borate
;
_space_group_crystal_system monoclinic
_space_group_IT_number 14
_space_group_name_Hall '-P 2yn'
_space_group_name_H-M_alt 'P 1 21/n 1'
_symmetry_space_group_name_Hall '-P 2yn'
_symmetry_space_group_name_H-M 'P 1 21/n 1'
_atom_sites_solution_hydrogens geom
_audit_creation_method SHELXL-2013
_audit_update_record
;
2018-09-19 deposited with the CCDC.
2018-10-31 downloaded from the CCDC.
;
_cell_angle_alpha 90
_cell_angle_beta 101.258(14)
_cell_angle_gamma 90
_cell_formula_units_Z 4
_cell_length_a 15.1982(11)
_cell_length_b 17.4686(5)
_cell_length_c 17.705(2)
_cell_measurement_reflns_used 10533
_cell_measurement_temperature 100(2)
_cell_measurement_theta_max 76.7980
_cell_measurement_theta_min 3.5780
_cell_volume 4610.1(7)
_computing_cell_refinement 'CrysAlisPro 1.171.38.46 (Rigaku OD, 2015)'
_computing_data_collection 'CrysAlisPro 1.171.38.46 (Rigaku OD, 2015)'
_computing_data_reduction 'CrysAlisPro 1.171.38.46 (Rigaku OD, 2015)'
_computing_structure_refinement 'SHELXL-2013 (Sheldrick, 2013)'
_diffrn_ambient_environment N~2~
_diffrn_ambient_temperature 100.01(10)
_diffrn_detector 'CCD plate'
_diffrn_detector_area_resol_mean 5.2195
_diffrn_detector_type Atlas
_diffrn_measured_fraction_theta_full 0.998
_diffrn_measured_fraction_theta_max 0.982
_diffrn_measurement_details
;
_diffrn_measurement_details
List of Runs (angles in degrees, time in seconds):

  # Type    Start    End  Width  t~exp~   \w     \q     \k     \f   Frames
#--------------------------------------------------------------------------
  1  \w      1.00  51.00   1.00    5.00    --    0.00 -99.00  90.00   50
  2  \w    -42.00  92.00   1.00    5.00    --    0.00  57.00 -90.00  134
  3  \w    -96.00  -2.00   1.00   13.00    --  -60.50 125.00 -30.00   94
  4  \w   -156.00 -80.00   1.00   13.00    --  -60.50 -94.00 -90.00   76
  5  \w    -96.00  -2.00   1.00   13.00    --  -60.50 125.00 120.00   94
  6  \w     94.00 152.00   1.00   13.00    --   60.50 125.00  90.00   58
  7  \w     19.00 152.00   1.00   13.00    --   60.50  45.00 120.00  133
  8  \w     -4.00 109.00   1.00   13.00    --   60.50 -94.00  30.00  113
  9  \w     29.00 115.00   1.00   28.00    --  121.00-111.00   0.00   86
 10  \w     77.00 178.00   1.00   28.00    --  121.00  77.00 120.00  101
 11  \w    100.00 178.00   1.00   28.00    --  121.00 111.00   0.00   78
 12  \w     21.00 165.00   1.00   28.00    --  121.00 -77.00 150.00  144
 13  \w     77.00 178.00   1.00   28.00    --  121.00  63.00-120.00  101
 14  \w    100.00 178.00   1.00   28.00    --  121.00 111.00-150.00   78
 15  \w     29.00 115.00   1.00   28.00    --  121.00-111.00 -90.00   86
 16  \w     77.00 178.00   1.00   28.00    --  121.00  77.00 -90.00  101
 17  \w     29.00 115.00   1.00   28.00    --  121.00-111.00-150.00   86
 18  \w   -101.00 -35.00   1.00    5.00    --    0.00-178.00-180.00   66
 19  \w    -99.00 -34.00   1.00    5.00    --    0.00 178.00  30.00   65
 20  \w     18.00 153.00   1.00   13.00    --   60.50  61.00   0.00  135
;
_diffrn_measurement_device 'four-circle diffractometer'
_diffrn_measurement_device_type 'SuperNova, Dual, Cu at zero, Atlas'
_diffrn_orient_matrix_type 'CrysAlisPro convention (1999,Acta A55,543-557)'
_diffrn_orient_matrix_UB_11 -0.0507841000
_diffrn_orient_matrix_UB_12 -0.0492922000
_diffrn_orient_matrix_UB_13 -0.0678766000
_diffrn_orient_matrix_UB_21 0.0537469000
_diffrn_orient_matrix_UB_22 -0.0723295000
_diffrn_orient_matrix_UB_23 0.0503175000
_diffrn_orient_matrix_UB_31 -0.1290374000
_diffrn_orient_matrix_UB_32 -0.0107065000
_diffrn_orient_matrix_UB_33 -0.0272217000
_diffrn_radiation_monochromator mirror
_diffrn_radiation_probe x-ray
_diffrn_radiation_type 'Cu K\a'
_diffrn_radiation_wavelength 1.54184
_diffrn_reflns_av_R_equivalents 0.0275
_diffrn_reflns_av_unetI/netI 0.0289
_diffrn_reflns_Laue_measured_fraction_full 0.998
_diffrn_reflns_Laue_measured_fraction_max 0.982
_diffrn_reflns_limit_h_max 19
_diffrn_reflns_limit_h_min -17
_diffrn_reflns_limit_k_max 21
_diffrn_reflns_limit_k_min -21
_diffrn_reflns_limit_l_max 22
_diffrn_reflns_limit_l_min -21
_diffrn_reflns_number 33268
_diffrn_reflns_point_group_measured_fraction_full 0.998
_diffrn_reflns_point_group_measured_fraction_max 0.982
_diffrn_reflns_theta_full 67.679
_diffrn_reflns_theta_max 77.022
_diffrn_reflns_theta_min 3.510
_diffrn_source 'micro-focus sealed X-ray tube'
_diffrn_source_type 'SuperNova (Cu) X-ray Source'
_exptl_absorpt_coefficient_mu 0.572
_exptl_absorpt_correction_T_max 1.000
_exptl_absorpt_correction_T_min 0.668
_exptl_absorpt_correction_type gaussian
_exptl_absorpt_process_details
;
CrysAlisPro 1.171.38.46 (Rigaku Oxford Diffraction, 2015)
Numerical absorption correction based on gaussian integration over
            a multifaceted crystal model
Empirical absorption correction using spherical harmonics,
 implemented in SCALE3 ABSPACK scaling algorithm.
;
_exptl_crystal_colour colorless
_exptl_crystal_density_diffrn 0.962
_exptl_crystal_description cuboid
_exptl_crystal_F_000 1404
_exptl_crystal_size_max 0.284
_exptl_crystal_size_mid 0.100
_exptl_crystal_size_min 0.058
_refine_diff_density_max 1.252
_refine_diff_density_min -0.456
_refine_diff_density_rms 0.161
_refine_ls_extinction_method none
_refine_ls_goodness_of_fit_ref 1.754
_refine_ls_hydrogen_treatment constr
_refine_ls_matrix_type full
_refine_ls_number_parameters 470
_refine_ls_number_reflns 9580
_refine_ls_number_restraints 12
_refine_ls_restrained_S_all 1.765
_refine_ls_R_factor_all 0.1653
_refine_ls_R_factor_gt 0.1392
_refine_ls_shift/su_max 0.031
_refine_ls_shift/su_mean 0.002
_refine_ls_structure_factor_coef Fsqd
_refine_ls_weighting_details 'w=1/[\s^2^(Fo^2^)+(0.2000P)^2^] where P=(Fo^2^+2Fc^2^)/3'
_refine_ls_weighting_scheme calc
_refine_ls_wR_factor_gt 0.3900
_refine_ls_wR_factor_ref 0.4246
_reflns_Friedel_coverage 0.000
_reflns_number_gt 7059
_reflns_number_total 9580
_reflns_threshold_expression 'I > 2\s(I)'
_cod_data_source_file c8dt04068k2.cif
_cod_data_source_block 4a_squeeze
_cod_depositor_comments
;
The following automatic conversions were performed:
data name '__diffrn_orient_matrix_type' replaced with
'_diffrn_orient_matrix_type'.

Automatic conversion script
Id: cif_correct_tags 4968 2017-02-21 14:55:21Z antanas 

 Adding full bibliography for 7047930--7047932.cif.
;
_cod_original_cell_volume 4610.0(7)
_cod_original_formula_sum 'C37 H37 B Li O10.50'
_cod_database_code 7047932
_shelx_space_group_comment
;
The symmetry employed for this shelxl refinement is uniquely defined
by the following loop, which should always be used as a source of
symmetry information in preference to the above space-group names.
They are only intended as comments.
;
_oxdiff_exptl_absorpt_empirical_full_min 0.797
_oxdiff_exptl_absorpt_empirical_full_max 1.364
_oxdiff_exptl_absorpt_empirical_details
;
Empirical correction (ABSPACK) includes:
- Absorption correction using spherical harmonics
- Frame scaling
;
_shelxl_version_number 2013-4

loop_
_space_group_symop_operation_xyz
'x, y, z'
'-x+1/2, y+1/2, -z+1/2'
'-x, -y, -z'
'x-1/2, -y-1/2, z-1/2'

loop_
_atom_site_label
_atom_site_type_symbol
_atom_site_fract_x
_atom_site_fract_y
_atom_site_fract_z
_atom_site_U_iso_or_equiv
_atom_site_adp_type
_atom_site_occupancy
_atom_site_site_symmetry_order
_atom_site_calc_flag
_atom_site_refinement_flags_posn
_atom_site_refinement_flags_adp
_atom_site_refinement_flags_occupancy
_atom_site_disorder_assembly
_atom_site_disorder_group
Li1A Li 0.4609(12) 0.9434(11) 0.9704(10) 0.056(6) Uiso 0.42(3) 1 d . . P A 1
Li1B Li 0.4227(17) 0.8612(15) 0.9988(15) 0.107(8) Uiso 0.58(3) 1 d . . P A 2
O1A O 0.4219(11) 0.6635(11) -0.2865(11) 0.0632(16) Uani 0.289(6) 1 d . U P B 1
H1A H 0.4163 0.7023 -0.3157 0.109 Uiso 0.291(2) 1 calc R U P A 1
O2A O 0.3155(11) 0.7261(8) -0.2455(8) 0.0709(17) Uani 0.289(6) 1 d . . P B 1
O5A O 0.0803(17) 0.271(2) -0.112(2) 0.068(3) Uani 0.289(6) 1 d . . P B 1
O6A O 0.1792(12) 0.3333(9) -0.1570(9) 0.0688(17) Uani 0.289(6) 1 d . . P B 1
H6A H 0.1647 0.3012 -0.1926 0.103 Uiso 0.289(6) 1 calc R U P B 1
C2A C 0.3143(17) 0.6294(18) -0.1263(14) 0.0359(16) Uani 0.289(6) 1 d . . P B 1
H2A H 0.2683 0.6669 -0.1377 0.043 Uiso 0.289(6) 1 calc R U P B 1
C3A C 0.3749(19) 0.621(2) -0.1747(18) 0.047(2) Uani 0.289(6) 1 d . . P B 1
C4A C 0.4329(19) 0.561(2) -0.1707(15) 0.0418(18) Uani 0.289(6) 1 d . . P B 1
H4A H 0.4656 0.5509 -0.2102 0.050 Uiso 0.289(6) 1 calc R U P B 1
C15A C 0.127(3) 0.391(3) -0.053(3) 0.039(2) Uani 0.289(6) 1 d . . P B 1
C25A C 0.3723(13) 0.6734(13) -0.2390(12) 0.0535(19) Uani 0.289(6) 1 d . . P B 1
C27A C 0.1258(17) 0.3294(18) -0.1125(18) 0.052(2) Uani 0.289(6) 1 d . . P B 1
O1B O 0.4507(4) 0.6797(4) -0.2659(4) 0.0632(16) Uani 0.711(6) 1 d . U P B 2
H1B H 0.4504 0.7185 -0.2941 0.095 Uiso 0.711(6) 1 calc R U P B 2
O2B O 0.3644(4) 0.7575(3) -0.2101(3) 0.0709(17) Uani 0.711(6) 1 d . . P B 2
O5B O 0.0535(5) 0.2832(8) -0.1257(8) 0.068(3) Uani 0.711(6) 1 d . . P B 2
O6B O 0.1381(5) 0.3606(3) -0.1856(3) 0.0688(17) Uani 0.711(6) 1 d . . P B 2
H6B H 0.1269 0.3259 -0.2190 0.103 Uiso 0.711(6) 1 calc R U P B 2
C2B C 0.3332(5) 0.6397(6) -0.1095(4) 0.0359(16) Uani 0.711(6) 1 d . . P B 2
H2B H 0.2988 0.6853 -0.1116 0.043 Uiso 0.711(6) 1 calc R U P B 2
C3B C 0.3970(6) 0.6326(8) -0.1580(6) 0.047(2) Uani 0.711(6) 1 d . . P B 2
C4B C 0.4519(6) 0.5675(7) -0.1524(4) 0.0418(18) Uani 0.711(6) 1 d . . P B 2
H4B H 0.4958 0.5628 -0.1837 0.050 Uiso 0.711(6) 1 calc R U P B 2
C15B C 0.1113(10) 0.3987(11) -0.0644(10) 0.039(2) Uani 0.711(6) 1 d . . P B 2
C25B C 0.4035(5) 0.6933(5) -0.2142(4) 0.0535(19) Uani 0.711(6) 1 d . . P B 2
C27B C 0.0994(5) 0.3448(6) -0.1290(6) 0.052(2) Uani 0.711(6) 1 d . . P B 2
C1 C 0.3195(2) 0.58201(18) -0.05920(17) 0.0320(6) Uani 1 1 d . . . . .
C5 C 0.4418(2) 0.5114(2) -0.1018(2) 0.0410(8) Uani 1 1 d . . . . .
H5 H 0.4891 0.4751 -0.0901 0.049 Uiso 1 1 calc R U . B 1
C6 C 0.3790(2) 0.51934(19) -0.05448(18) 0.0351(7) Uani 1 1 d . . . . .
H6 H 0.3761 0.4807 -0.0173 0.042 Uiso 1 1 calc R U . . .
C7 C 0.18168(19) 0.66117(17) -0.01957(16) 0.0290(6) Uani 1 1 d . . . . .
C8 C 0.1697(2) 0.71834(18) 0.03346(16) 0.0319(6) Uani 1 1 d . . . . .
H8 H 0.2045 0.7159 0.0842 0.038 Uiso 1 1 calc R U . . .
C9 C 0.1090(2) 0.77840(19) 0.01483(18) 0.0362(7) Uani 1 1 d . . . . .
C10 C 0.0550(2) 0.78320(19) -0.05897(18) 0.0359(7) Uani 1 1 d . . . . .
H10 H 0.0137 0.8241 -0.0722 0.043 Uiso 1 1 calc R U . . .
C11 C 0.0636(2) 0.72653(19) -0.11214(17) 0.0352(7) Uani 1 1 d . . . . .
H11 H 0.0270 0.7280 -0.1622 0.042 Uiso 1 1 calc R U . . .
C12 C 0.1253(2) 0.66770(18) -0.09242(17) 0.0328(6) Uani 1 1 d . . . . .
H12 H 0.1297 0.6299 -0.1301 0.039 Uiso 1 1 calc R U . . .
C13 C 0.18642(19) 0.51344(17) -0.00142(17) 0.0301(6) Uani 1 1 d . . . . .
C16 C 0.1755(2) 0.4583(2) -0.0592(2) 0.0389(7) Uani 1 1 d . . . . .
H16 H 0.2010 0.4665 -0.1034 0.047 Uiso 1 1 calc R U . B 1
C14 C 0.0644(2) 0.3880(2) -0.0048(2) 0.0404(7) Uani 1 1 d . . . . .
H14 H 0.0184 0.3504 -0.0111 0.048 Uiso 1 1 calc R U . B 1
C17 C 0.0731(2) 0.4428(2) 0.05255(19) 0.0389(7) Uani 1 1 d . . . . .
H17 H 0.0383 0.4388 0.0915 0.047 Uiso 1 1 calc R U . . .
C18 C 0.1320(2) 0.50330(19) 0.05359(18) 0.0351(7) Uani 1 1 d . . . . .
H18 H 0.1359 0.5401 0.0937 0.042 Uiso 1 1 calc R U . . .
C19 C 0.31558(19) 0.59957(17) 0.08657(17) 0.0298(6) Uani 1 1 d . . . . .
C20 C 0.3266(2) 0.54505(17) 0.14531(17) 0.0308(6) Uani 1 1 d . . . . .
H20 H 0.2950 0.4980 0.1359 0.037 Uiso 1 1 calc R U . . .
C21 C 0.3819(2) 0.55657(18) 0.21731(17) 0.0324(6) Uani 1 1 d . . . . .
C22 C 0.4303(2) 0.6244(2) 0.2331(2) 0.0406(8) Uani 1 1 d . . . . .
H22 H 0.4671 0.6330 0.2823 0.049 Uiso 1 1 calc R U . . .
C23 C 0.4232(3) 0.6793(2) 0.1752(2) 0.0456(9) Uani 1 1 d . . . . .
H23 H 0.4561 0.7257 0.1843 0.055 Uiso 1 1 calc R U . . .
C24 C 0.3679(2) 0.66606(19) 0.10377(19) 0.0386(7) Uani 1 1 d . . . . .
H24 H 0.3655 0.7038 0.0648 0.046 Uiso 1 1 calc R U . . .
C26 C 0.1022(3) 0.8374(2) 0.0726(2) 0.0448(8) Uani 1 1 d . . . . .
C28 C 0.3895(2) 0.4955(2) 0.27582(18) 0.0383(7) Uani 1 1 d . . . . .
C29 C 0.2268(6) 0.9219(5) 0.8313(5) 0.0533(18) Uiso 0.5 1 d . . P . .
C30 C 0.2050(7) 1.0107(6) 0.9457(6) 0.064(2) Uiso 0.5 1 d . . P . .
C31 C 0.1432(7) 1.0620(6) 0.9791(6) 0.068(2) Uiso 0.5 1 d . . P . .
H31A H 0.1782 1.0933 1.0201 0.103 Uiso 0.5 1 calc R U P . .
H31B H 0.1003 1.0307 1.0003 0.103 Uiso 0.5 1 calc R U P . .
H31C H 0.1105 1.0954 0.9386 0.103 Uiso 0.5 1 calc R U P . .
C32 C 0.1654(7) 0.9609(6) 0.8772(6) 0.063(2) Uiso 0.5 1 d . . P . .
H32A H 0.1295 0.9204 0.8961 0.076 Uiso 0.5 1 calc R U P . .
H32B H 0.1230 0.9930 0.8410 0.076 Uiso 0.5 1 calc R U P . .
C33 C 0.2913(10) 0.8755(9) 0.8807(9) 0.100(4) Uiso 0.5 1 d . . P . .
H33A H 0.3310 0.8510 0.8504 0.150 Uiso 0.5 1 calc R U P . .
H33B H 0.2601 0.8360 0.9047 0.150 Uiso 0.5 1 calc R U P . .
H33C H 0.3269 0.9075 0.9208 0.150 Uiso 0.5 1 calc R U P . .
C34 C 0.2870(15) 0.9772(12) 0.8059(12) 0.130(6) Uiso 0.5 1 d . . P . .
H34A H 0.2518 1.0142 0.7708 0.195 Uiso 0.5 1 calc R U P . .
H34B H 0.3286 0.9504 0.7792 0.195 Uiso 0.5 1 calc R U P . .
H34C H 0.3210 1.0043 0.8508 0.195 Uiso 0.5 1 calc R U P . .
C35 C 0.4950(12) 0.9291(10) 0.2282(10) 0.115(5) Uiso 0.5 1 d . . P . .
H35A H 0.5242 0.8948 0.1968 0.173 Uiso 0.5 1 calc R U P . .
H35B H 0.4749 0.8995 0.2687 0.173 Uiso 0.5 1 calc R U P . .
H35C H 0.5378 0.9683 0.2517 0.173 Uiso 0.5 1 calc R U P . .
C36 C 0.3556(12) 0.8998(10) 0.1380(10) 0.115(5) Uiso 0.5 1 d . . P . .
H36A H 0.3047 0.9214 0.1016 0.173 Uiso 0.5 1 calc R U P . .
H36B H 0.3333 0.8695 0.1768 0.173 Uiso 0.5 1 calc R U P . .
H36C H 0.3908 0.8670 0.1102 0.173 Uiso 0.5 1 calc R U P . .
C37 C 0.4163(6) 0.9665(5) 0.1786(5) 0.0560(19) Uiso 0.5 1 d . . P . .
C38 C 0.3602(9) 1.0243(8) 0.2073(8) 0.085(3) Uiso 0.5 1 d . . P . .
H38A H 0.3051 1.0322 0.1679 0.102 Uiso 0.5 1 calc R U P . .
H38B H 0.3418 1.0039 0.2541 0.102 Uiso 0.5 1 calc R U P . .
C39 C 0.4036(10) 1.0983(9) 0.2261(9) 0.093(4) Uiso 0.5 1 d . . P . .
C40 C 0.3580(9) 1.1534(8) 0.2723(8) 0.084(3) Uiso 0.5 1 d . . P . .
H40A H 0.3939 1.2002 0.2826 0.127 Uiso 0.5 1 calc R U P . .
H40B H 0.3525 1.1294 0.3212 0.127 Uiso 0.5 1 calc R U P . .
H40C H 0.2983 1.1661 0.2430 0.127 Uiso 0.5 1 calc R U P . .
C41 C 0.4172(13) 1.3120(11) -0.0355(11) 0.121(6) Uiso 0.5 1 d . . P . .
H41A H 0.4701 1.3327 -0.0009 0.182 Uiso 0.5 1 calc R U P . .
H41B H 0.3755 1.3537 -0.0541 0.182 Uiso 0.5 1 calc R U P . .
H41C H 0.4357 1.2868 -0.0794 0.182 Uiso 0.5 1 calc R U P . .
C42 C 0.3723(9) 1.2556(8) 0.0067(8) 0.084(3) Uiso 0.5 1 d . . P . .
C43 C 0.3343(12) 1.2896(11) 0.0667(11) 0.116(5) Uiso 0.5 1 d . . P . .
H43 H 0.3515 1.3401 0.0832 0.139 Uiso 0.5 1 calc R U P . .
C44 C 0.2685(8) 1.2481(7) 0.1037(7) 0.074(3) Uiso 0.5 1 d . . P . .
C45 C 0.2176(8) 1.2886(7) 0.1554(7) 0.078(3) Uiso 0.5 1 d . . P . .
H45A H 0.1787 1.2520 0.1752 0.117 Uiso 0.5 1 calc R U P . .
H45B H 0.1809 1.3290 0.1266 0.117 Uiso 0.5 1 calc R U P . .
H45C H 0.2598 1.3113 0.1986 0.117 Uiso 0.5 1 calc R U P . .
B1 B 0.2508(2) 0.58883(19) 0.00161(18) 0.0285(6) Uani 1 1 d . . . . .
O3 O 0.0612(3) 0.89865(19) 0.05497(18) 0.0784(12) Uani 1 1 d . . . . .
O4 O 0.1417(2) 0.82304(17) 0.14218(15) 0.0560(8) Uani 1 1 d . . . . .
H4 H 0.1382 0.8615 0.1699 0.084 Uiso 1 1 calc R U . . .
O7 O 0.3503(2) 0.43391(16) 0.26000(15) 0.0538(8) Uani 1 1 d . . . . .
O8 O 0.4378(2) 0.51036(18) 0.34291(16) 0.0589(8) Uani 1 1 d . . . . .
H8A H 0.4402 0.4714 0.3711 0.088 Uiso 1 1 calc R U . . .
O9 O 0.2856(8) 1.0197(7) 0.9682(7) 0.117(3) Uiso 0.5 1 d . . P . .
O10 O 0.1751(6) 0.8757(5) 0.7677(5) 0.089(2) Uiso 0.5 1 d . . P . .
H10A H 0.2103 0.8565 0.7417 0.134 Uiso 0.5 1 calc R U P . .
O11 O 0.4400(6) 0.9936(5) 0.1113(5) 0.088(2) Uiso 0.5 1 d . . P . .
H11A H 0.3956 1.0153 0.0840 0.132 Uiso 0.5 1 calc R U P . .
O12 O 0.4704(10) 1.1204(8) 0.2041(8) 0.144(5) Uiso 0.5 1 d . . P . .
O13 O 0.2664(8) 1.1771(7) 0.0985(7) 0.113(3) Uiso 0.5 1 d . . P . .
C46 C 0.3982(10) 1.1796(8) 0.0211(9) 0.094(4) Uiso 0.5 1 d . . P . .
H46A H 0.3581 1.1549 0.0507 0.142 Uiso 0.5 1 calc R U P . .
H46B H 0.4599 1.1778 0.0504 0.142 Uiso 0.5 1 calc R U P . .
H46C H 0.3949 1.1526 -0.0279 0.142 Uiso 0.5 1 calc R U P . .

loop_
_atom_site_aniso_label
_atom_site_aniso_U_11
_atom_site_aniso_U_22
_atom_site_aniso_U_33
_atom_site_aniso_U_23
_atom_site_aniso_U_13
_atom_site_aniso_U_12
O1A 0.070(3) 0.065(3) 0.066(3) 0.030(2) 0.041(2) 0.022(2)
O2A 0.098(4) 0.060(3) 0.069(3) 0.035(2) 0.051(3) 0.033(3)
O5A 0.073(6) 0.064(5) 0.080(6) -0.041(4) 0.046(5) -0.034(5)
O6A 0.101(5) 0.059(3) 0.058(3) -0.030(2) 0.044(3) -0.032(3)
C2A 0.038(4) 0.042(4) 0.029(4) 0.011(3) 0.011(3) 0.011(3)
C3A 0.047(5) 0.056(5) 0.045(6) 0.023(4) 0.022(4) 0.019(4)
C4A 0.043(5) 0.054(3) 0.031(5) 0.015(4) 0.014(3) 0.018(4)
C15A 0.043(7) 0.037(5) 0.039(6) -0.009(4) 0.013(4) -0.005(4)
C25A 0.055(4) 0.062(5) 0.051(4) 0.027(3) 0.027(3) 0.024(3)
C27A 0.057(6) 0.053(5) 0.053(5) -0.024(4) 0.026(4) -0.020(4)
O1B 0.070(3) 0.065(3) 0.066(3) 0.030(2) 0.041(2) 0.022(2)
O2B 0.098(4) 0.060(3) 0.069(3) 0.035(2) 0.051(3) 0.033(3)
O5B 0.073(6) 0.064(5) 0.080(6) -0.041(4) 0.046(5) -0.034(5)
O6B 0.101(5) 0.059(3) 0.058(3) -0.030(2) 0.044(3) -0.032(3)
C2B 0.038(4) 0.042(4) 0.029(4) 0.011(3) 0.011(3) 0.011(3)
C3B 0.047(5) 0.056(5) 0.045(6) 0.023(4) 0.022(4) 0.019(4)
C4B 0.043(5) 0.054(3) 0.031(5) 0.015(4) 0.014(3) 0.018(4)
C15B 0.043(7) 0.037(5) 0.039(6) -0.009(4) 0.013(4) -0.005(4)
C25B 0.055(4) 0.062(5) 0.051(4) 0.027(3) 0.027(3) 0.024(3)
C27B 0.057(6) 0.053(5) 0.053(5) -0.024(4) 0.026(4) -0.020(4)
C1 0.0351(14) 0.0342(15) 0.0274(14) 0.0053(11) 0.0075(11) 0.0033(11)
C5 0.0432(16) 0.0417(18) 0.0412(17) 0.0109(14) 0.0162(14) 0.0120(14)
C6 0.0413(15) 0.0349(16) 0.0309(14) 0.0072(12) 0.0114(12) 0.0045(12)
C7 0.0326(13) 0.0296(14) 0.0256(13) 0.0009(11) 0.0076(10) -0.0004(10)
C8 0.0381(14) 0.0314(15) 0.0249(13) -0.0024(11) 0.0025(11) 0.0007(11)
C9 0.0451(16) 0.0339(16) 0.0280(14) -0.0051(12) 0.0033(12) 0.0045(12)
C10 0.0405(15) 0.0353(16) 0.0299(14) -0.0027(12) 0.0017(12) 0.0054(12)
C11 0.0402(15) 0.0387(16) 0.0247(13) -0.0004(12) 0.0013(11) 0.0038(12)
C12 0.0400(15) 0.0327(15) 0.0263(13) -0.0023(11) 0.0082(11) 0.0018(12)
C13 0.0318(13) 0.0309(14) 0.0279(13) 0.0010(11) 0.0062(11) 0.0017(11)
C16 0.0473(17) 0.0360(16) 0.0373(16) -0.0095(13) 0.0182(13) -0.0084(13)
C14 0.0454(17) 0.0378(17) 0.0410(17) -0.0082(14) 0.0161(13) -0.0103(13)
C17 0.0431(16) 0.0419(18) 0.0355(16) -0.0065(13) 0.0166(13) -0.0080(13)
C18 0.0400(15) 0.0368(16) 0.0299(14) -0.0047(12) 0.0103(12) -0.0028(12)
C19 0.0334(13) 0.0280(14) 0.0281(13) 0.0017(11) 0.0061(10) 0.0014(10)
C20 0.0350(14) 0.0292(14) 0.0289(14) -0.0005(11) 0.0079(11) -0.0013(11)
C21 0.0369(14) 0.0314(15) 0.0282(14) 0.0043(12) 0.0048(11) 0.0010(11)
C22 0.0447(16) 0.0386(17) 0.0339(15) 0.0014(13) -0.0032(13) -0.0067(13)
C23 0.0502(18) 0.0371(17) 0.0442(19) 0.0092(14) -0.0038(15) -0.0129(14)
C24 0.0433(16) 0.0345(16) 0.0354(16) 0.0096(13) 0.0014(13) -0.0049(13)
C26 0.057(2) 0.0408(18) 0.0333(16) -0.0094(14) 0.0007(14) 0.0100(15)
C28 0.0452(16) 0.0377(17) 0.0307(15) 0.0034(13) 0.0042(13) -0.0051(13)
B1 0.0343(15) 0.0291(15) 0.0222(14) 0.0010(12) 0.0058(11) 0.0017(12)
O3 0.122(3) 0.0556(19) 0.0458(16) -0.0169(14) -0.0124(18) 0.046(2)
O4 0.0793(19) 0.0498(16) 0.0326(13) -0.0145(11) -0.0041(13) 0.0174(14)
O7 0.0734(18) 0.0437(15) 0.0381(13) 0.0156(11) -0.0042(12) -0.0135(13)
O8 0.0730(19) 0.0593(18) 0.0352(13) 0.0169(12) -0.0123(13) -0.0186(15)

loop_
_atom_type_symbol
_atom_type_description
_atom_type_scat_dispersion_real
_atom_type_scat_dispersion_imag
_atom_type_scat_source
C C 0.0181 0.0091 'International Tables Vol C Tables 4.2.6.8 and 6.1.1.4'
H H 0.0000 0.0000 'International Tables Vol C Tables 4.2.6.8 and 6.1.1.4'
Li Li 0.0008 0.0003 'International Tables Vol C Tables 4.2.6.8 and 6.1.1.4'
B B 0.0090 0.0039 'International Tables Vol C Tables 4.2.6.8 and 6.1.1.4'
O O 0.0492 0.0322 'International Tables Vol C Tables 4.2.6.8 and 6.1.1.4'

loop_
_exptl_crystal_face_index_h
_exptl_crystal_face_index_k
_exptl_crystal_face_index_l
_exptl_crystal_face_perp_dist
0 1 2 0.0275
0 -1 -2 0.0484
-2 -1 2 0.1157
0 -1 1 0.0116
9 5 -12 0.1108
1 -1 -2 0.0809
0 1 -1 0.0466

loop_
_geom_angle_atom_site_label_1
_geom_angle_atom_site_label_2
_geom_angle_atom_site_label_3
_geom_angle
_geom_angle_site_symmetry_1
_geom_angle_site_symmetry_3
Li1A Li1A O11 66.3(8) 3_677 3_676
C25A O1A H1A 109.5 . .
C27A O6A H6A 109.5 . .
C3A C2A C1 121(3) . .
C3A C2A H2A 119.4 . .
C1 C2A H2A 119.4 . .
C4A C3A C2A 123(3) . .
C4A C3A C25A 116(3) . .
C2A C3A C25A 120(3) . .
C3A C4A C5 117(3) . .
C3A C4A H4A 121.7 . .
C5 C4A H4A 121.7 . .
C14 C15A C16 120(4) . .
C14 C15A C27A 119(4) . .
C16 C15A C27A 119(4) . .
O2A C25A O1A 122.5(18) . .
O2A C25A C3A 117(2) . .
O1A C25A C3A 121(2) . .
O5A C27A O6A 120(3) . .
O5A C27A C15A 121(4) . .
O6A C27A C15A 119(3) . .
C25B O1B H1B 109.5 . .
C27B O6B H6B 109.5 . .
C1 C2B C3B 122.0(9) . .
C1 C2B H2B 119.0 . .
C3B C2B H2B 119.0 . .
C4B C3B C2B 119.7(11) . .
C4B C3B C25B 121.0(10) . .
C2B C3B C25B 119.4(10) . .
C5 C4B C3B 119.4(10) . .
C5 C4B H4B 120.3 . .
C3B C4B H4B 120.3 . .
C14 C15B C16 119.7(14) . .
C14 C15B C27B 120.0(15) . .
C16 C15B C27B 120.1(15) . .
O2B C25B O1B 122.0(6) . .
O2B C25B C3B 120.1(7) . .
O1B C25B C3B 117.9(8) . .
O6B C27B O5B 123.1(10) . .
O6B C27B C15B 117.7(12) . .
O5B C27B C15B 119.1(13) . .
C2B C1 C6 115.3(5) . .
C6 C1 C2A 115.2(13) . .
C2B C1 B1 124.2(5) . .
C6 C1 B1 119.9(3) . .
C2A C1 B1 124.1(13) . .
C4B C5 C6 120.2(6) . .
C6 C5 C4A 118.3(13) . .
C6 C5 H5 120.8 . .
C4A C5 H5 120.8 . .
C5 C6 C1 123.2(3) . .
C5 C6 H6 118.4 . .
C1 C6 H6 118.4 . .
C8 C7 C12 114.8(3) . .
C8 C7 B1 123.7(2) . .
C12 C7 B1 121.4(3) . .
C9 C8 C7 122.8(3) . .
C9 C8 H8 118.6 . .
C7 C8 H8 118.6 . .
C8 C9 C10 120.3(3) . .
C8 C9 C26 119.8(3) . .
C10 C9 C26 119.9(3) . .
C11 C10 C9 118.3(3) . .
C11 C10 H10 120.9 . .
C9 C10 H10 120.9 . .
C12 C11 C10 120.3(3) . .
C12 C11 H11 119.9 . .
C10 C11 H11 119.9 . .
C11 C12 C7 123.4(3) . .
C11 C12 H12 118.3 . .
C7 C12 H12 118.3 . .
C16 C13 C18 114.8(3) . .
C16 C13 B1 124.5(3) . .
C18 C13 B1 120.5(3) . .
C13 C16 C15A 121(2) . .
C13 C16 C15B 122.6(9) . .
C13 C16 H16 119.5 . .
C15A C16 H16 119.5 . .
C17 C14 C15B 118.2(9) . .
C17 C14 C15A 117(2) . .
C17 C14 H14 121.7 . .
C15A C14 H14 121.7 . .
C14 C17 C18 120.5(3) . .
C14 C17 H17 119.8 . .
C18 C17 H17 119.8 . .
C17 C18 C13 123.6(3) . .
C17 C18 H18 118.2 . .
C13 C18 H18 118.2 . .
C20 C19 C24 114.9(3) . .
C20 C19 B1 124.6(3) . .
C24 C19 B1 120.4(3) . .
C19 C20 C21 123.0(3) . .
C19 C20 H20 118.5 . .
C21 C20 H20 118.5 . .
C22 C21 C20 120.4(3) . .
C22 C21 C28 120.5(3) . .
C20 C21 C28 119.1(3) . .
C21 C22 C23 118.4(3) . .
C21 C22 H22 120.8 . .
C23 C22 H22 120.8 . .
C24 C23 C22 120.0(3) . .
C24 C23 H23 120.0 . .
C22 C23 H23 120.0 . .
C23 C24 C19 123.3(3) . .
C23 C24 H24 118.4 . .
C19 C24 H24 118.4 . .
O3 C26 O4 121.7(3) . .
O3 C26 C9 121.8(3) . .
O4 C26 C9 116.5(3) . .
O7 C28 O8 123.0(3) . .
O7 C28 C21 120.2(3) . .
O8 C28 C21 116.8(3) . .
C33 C29 C34 99.7(12) . .
C33 C29 O10 110.7(10) . .
C34 C29 O10 113.5(11) . .
C33 C29 C32 110.3(10) . .
C34 C29 C32 110.9(11) . .
O10 C29 C32 111.2(7) . .
O9 C30 C31 117.4(11) . .
O9 C30 C32 123.4(11) . .
C31 C30 C32 118.4(9) . .
C30 C31 H31A 109.5 . .
C30 C31 H31B 109.5 . .
H31A C31 H31B 109.5 . .
C30 C31 H31C 109.5 . .
H31A C31 H31C 109.5 . .
H31B C31 H31C 109.5 . .
C29 C32 C30 119.8(8) . .
C29 C32 H32A 107.4 . .
C30 C32 H32A 107.4 . .
C29 C32 H32B 107.4 . .
C30 C32 H32B 107.4 . .
H32A C32 H32B 106.9 . .
C29 C33 H33A 109.5 . .
C29 C33 H33B 109.4 . .
H33A C33 H33B 109.5 . .
C29 C33 H33C 109.5 . .
H33A C33 H33C 109.5 . .
H33B C33 H33C 109.5 . .
C29 C34 H34A 109.5 . .
C29 C34 H34B 109.5 . .
H34A C34 H34B 109.5 . .
C29 C34 H34C 109.5 . .
H34A C34 H34C 109.5 . .
H34B C34 H34C 109.5 . .
C37 C35 H35A 109.5 . .
C37 C35 H35B 109.5 . .
H35A C35 H35B 109.5 . .
C37 C35 H35C 109.5 . .
H35A C35 H35C 109.5 . .
H35B C35 H35C 109.5 . .
C37 C36 H36A 109.5 . .
C37 C36 H36B 109.5 . .
H36A C36 H36B 109.5 . .
C37 C36 H36C 109.5 . .
H36A C36 H36C 109.5 . .
H36B C36 H36C 109.5 . .
O11 C37 C38 109.0(9) . .
O11 C37 C35 110.0(10) . .
C38 C37 C35 123.3(11) . .
O11 C37 C36 95.0(10) . .
C38 C37 C36 109.7(10) . .
C35 C37 C36 106.1(11) . .
C39 C38 C37 114.7(12) . .
C39 C38 H38A 108.6 . .
C37 C38 H38A 108.6 . .
C39 C38 H38B 108.6 . .
C37 C38 H38B 108.6 . .
H38A C38 H38B 107.6 . .
O12 C39 C38 125.1(16) . .
O12 C39 C40 118.0(15) . .
C38 C39 C40 116.8(13) . .
C39 C40 H40A 109.5 . .
C39 C40 H40B 109.5 . .
H40A C40 H40B 109.5 . .
C39 C40 H40C 109.5 . .
H40A C40 H40C 109.5 . .
H40B C40 H40C 109.5 . .
C42 C41 H41A 109.5 . .
C42 C41 H41B 109.5 . .
H41A C41 H41B 109.5 . .
C42 C41 H41C 109.5 . .
H41A C41 H41C 109.5 . .
H41B C41 H41C 109.5 . .
C46 C42 C43 113.7(14) . .
C46 C42 C41 125.7(14) . .
C43 C42 C41 112.9(15) . .
C42 C43 C44 121.8(16) . .
C42 C43 H43 119.1 . .
C44 C43 H43 119.1 . .
O13 C44 C43 117.6(13) . .
O13 C44 C45 120.7(12) . .
C43 C44 C45 121.0(13) . .
C44 C45 H45A 109.5 . .
C44 C45 H45B 109.5 . .
H45A C45 H45B 109.5 . .
C44 C45 H45C 109.5 . .
H45A C45 H45C 109.5 . .
H45B C45 H45C 109.5 . .
C13 B1 C7 105.1(2) . .
C13 B1 C19 111.7(2) . .
C7 B1 C19 111.4(2) . .
C13 B1 C1 111.9(2) . .
C7 B1 C1 111.5(2) . .
C19 B1 C1 105.3(2) . .
C26 O4 H4 109.5 . .
C28 O8 H8A 109.5 . .
C29 O10 H10A 109.5 . .
C37 O11 H11A 109.5 . .
C42 C46 H46A 109.5 . .
C42 C46 H46B 109.5 . .
H46A C46 H46B 109.5 . .
C42 C46 H46C 109.5 . .
H46A C46 H46C 109.5 . .
H46B C46 H46C 109.5 . .

loop_
_geom_bond_atom_site_label_1
_geom_bond_atom_site_label_2
_geom_bond_distance
_geom_bond_site_symmetry_2
Li1A Li1A 2.44(4) 3_677
Li1A O11 2.54(2) 3_676
O1A C25A 1.25(3) .
O1A H1A 0.8400 .
O2A C25A 1.25(2) .
O5A C27A 1.23(5) .
O6A C27A 1.24(3) .
O6A H6A 0.8400 .
C2A C3A 1.38(5) .
C2A C1 1.44(3) .
C2A H2A 0.9500 .
C3A C4A 1.37(5) .
C3A C25A 1.45(4) .
C4A C5 1.48(3) .
C4A H4A 0.9500 .
C15A C14 1.40(6) .
C15A C16 1.40(6) .
C15A C27A 1.50(7) .
O1B C25B 1.291(9) .
O1B H1B 0.8400 .
O2B C25B 1.279(9) .
O5B C27B 1.290(17) .
O6B C27B 1.287(12) .
O6B H6B 0.8400 .
C2B C1 1.387(11) .
C2B C3B 1.421(16) .
C2B H2B 0.9500 .
C3B C4B 1.402(18) .
C3B C25B 1.471(14) .
C4B C5 1.357(12) .
C4B H4B 0.9500 .
C15B C14 1.40(2) .
C15B C16 1.42(2) .
C15B C27B 1.47(2) .
C1 C6 1.412(4) .
C1 B1 1.644(4) .
C5 C6 1.395(4) .
C5 H5 0.9500 .
C6 H6 0.9500 .
C7 C8 1.407(4) .
C7 C12 1.407(4) .
C7 B1 1.639(4) .
C8 C9 1.394(4) .
C8 H8 0.9500 .
C9 C10 1.403(4) .
C9 C26 1.470(4) .
C10 C11 1.389(4) .
C10 H10 0.9500 .
C11 C12 1.390(4) .
C11 H11 0.9500 .
C12 H12 0.9500 .
C13 C16 1.391(4) .
C13 C18 1.407(4) .
C13 B1 1.635(4) .
C16 H16 0.9500 .
C14 C17 1.383(5) .
C14 H14 0.9500 .
C17 C18 1.383(4) .
C17 H17 0.9500 .
C18 H18 0.9500 .
C19 C20 1.396(4) .
C19 C24 1.407(4) .
C19 B1 1.640(4) .
C20 C21 1.398(4) .
C20 H20 0.9500 .
C21 C22 1.393(4) .
C21 C28 1.476(4) .
C22 C23 1.393(5) .
C22 H22 0.9500 .
C23 C24 1.394(5) .
C23 H23 0.9500 .
C24 H24 0.9500 .
C26 O3 1.247(5) .
C26 O4 1.285(4) .
C28 O7 1.235(4) .
C28 O8 1.295(4) .
C29 C33 1.431(17) .
C29 C34 1.46(2) .
C29 O10 1.481(12) .
C29 C32 1.514(13) .
C30 O9 1.222(15) .
C30 C31 1.501(15) .
C30 C32 1.518(14) .
C31 H31A 0.9800 .
C31 H31B 0.9800 .
C31 H31C 0.9800 .
C32 H32A 0.9900 .
C32 H32B 0.9900 .
C33 H33A 0.9800 .
C33 H33B 0.9800 .
C33 H33C 0.9800 .
C34 H34A 0.9800 .
C34 H34B 0.9800 .
C34 H34C 0.9800 .
C35 C37 1.490(18) .
C35 H35A 0.9800 .
C35 H35B 0.9800 .
C35 H35C 0.9800 .
C36 C37 1.570(19) .
C36 H36A 0.9800 .
C36 H36B 0.9800 .
C36 H36C 0.9800 .
C37 O11 1.393(12) .
C37 C38 1.475(16) .
C38 C39 1.461(19) .
C38 H38A 0.9900 .
C38 H38B 0.9900 .
C39 O12 1.217(18) .
C39 C40 1.515(19) .
C40 H40A 0.9800 .
C40 H40B 0.9800 .
C40 H40C 0.9800 .
C41 C42 1.48(2) .
C41 H41A 0.9800 .
C41 H41B 0.9800 .
C41 H41C 0.9800 .
C42 C46 1.393(19) .
C42 C43 1.43(2) .
C43 C44 1.49(2) .
C43 H43 0.9500 .
C44 O13 1.245(15) .
C44 C45 1.487(16) .
C45 H45A 0.9800 .
C45 H45B 0.9800 .
C45 H45C 0.9800 .
O4 H4 0.8400 .
O8 H8A 0.8400 .
O10 H10A 0.8400 .
O11 H11A 0.8400 .
C46 H46A 0.9800 .
C46 H46B 0.9800 .
C46 H46C 0.9800 .

loop_
_exptl_oxdiff_crystal_face_indexfrac_h
_exptl_oxdiff_crystal_face_indexfrac_k
_exptl_oxdiff_crystal_face_indexfrac_l
_exptl_oxdiff_crystal_face_x
_exptl_oxdiff_crystal_face_y
_exptl_oxdiff_crystal_face_z
0.0001 0.9996 2.0021 -0.1852 0.0284 -0.0652
-0.0001 -0.9996 -2.0021 0.1852 -0.0284 0.0652
-2.0022 -1.0007 2.0006 0.0152 0.0654 0.2146
-0.0011 -1.0007 1.0009 -0.0186 0.1227 -0.0164
8.7556 5.1547 -11.6337 0.0909 -0.4876 -0.8683
1.0003 -0.9998 -2.0014 0.1343 0.0254 -0.0639
0.0011 1.0007 -1.0009 0.0186 -0.1227 0.0164
